data_1556745
loop_
_publ_author_name
'Lumpi, Daniel'
'Kautny, Paul'
'St\"oger, Berthold'
'Fr\"ohlich, Johannes'

_publ_section_title
;
 Crystal chemistry of layered structures formed by linear rigid
 silyl-capped molecules.
;
_journal_issue 'Pt 5'
_journal_name_full IUCrJ
_journal_page_first 584
_journal_page_last 600
_journal_paper_doi 10.1107/S2052252515011665
_journal_volume 2
_journal_year 2015
_chemical_formula_sum 'C22 H38 S2 Si2'
_chemical_formula_weight 422.8
_space_group_IT_number 19
_space_group_name_Hall 'P 2ac 2ab'
_space_group_name_H-M_alt 'P 21 21 21'
_symmetry_cell_setting orthorhombic
_symmetry_Int_Tables_number 19
_symmetry_space_group_name_Hall 'P 2ac 2ab'
_symmetry_space_group_name_H-M 'P 21 21 21'
_cell_angle_alpha 90
_cell_angle_beta 90
_cell_angle_gamma 90
_cell_formula_units_Z 4
_cell_length_a 7.7849(4)
_cell_length_b 10.5146(5)
_cell_length_c 31.2712(14)
_cell_measurement_reflns_used 80665
_cell_measurement_temperature 100
_cell_measurement_theta_max 35.0
_cell_measurement_theta_min 2.5
_cell_volume 2559.7(2)
_diffrn_ambient_temperature 100
_diffrn_measured_fraction_theta_full 0.99
_diffrn_measured_fraction_theta_max 0.99
_diffrn_measurement_device 'four-circle diffractometer'
_diffrn_measurement_device_type 'Bruker KAPPA APEX II CCD'
_diffrn_measurement_method '\w- and \f-scans'
_diffrn_radiation_monochromator graphite
_diffrn_radiation_probe x-ray
_diffrn_radiation_source 'X-ray tube'
_diffrn_radiation_type 'Mo K\a'
_diffrn_radiation_wavelength 0.71073
_diffrn_reflns_av_R_equivalents 0.0238
_diffrn_reflns_av_sigmaI/netI 0.0132
_diffrn_reflns_limit_h_max 11
_diffrn_reflns_limit_h_min -12
_diffrn_reflns_limit_k_max 16
_diffrn_reflns_limit_k_min -16
_diffrn_reflns_limit_l_max 50
_diffrn_reflns_limit_l_min -48
_diffrn_reflns_number 101389
_diffrn_reflns_theta_full 35.05
_diffrn_reflns_theta_max 35.05
_diffrn_reflns_theta_min 2.04
_exptl_absorpt_coefficient_mu 0.306
_exptl_absorpt_correction_T_max 0.81
_exptl_absorpt_correction_T_min 0.78
_exptl_absorpt_correction_type multi-scan
_exptl_absorpt_process_details SADABS
_exptl_crystal_colour 'clear colourless'
_exptl_crystal_density_diffrn 1.0969
_exptl_crystal_description block
_exptl_crystal_F_000 920
_exptl_crystal_size_max 0.70
_exptl_crystal_size_mid 0.56
_exptl_crystal_size_min 0.50
_refine_diff_density_max 0.33
_refine_diff_density_min -0.28
_refine_ls_abs_structure_details '  4896 of Friedel pairs used in the refinement'
_refine_ls_abs_structure_Flack 0.03(3)
_refine_ls_extinction_method none
_refine_ls_goodness_of_fit_gt 2.75
_refine_ls_goodness_of_fit_ref 2.72
_refine_ls_hydrogen_treatment constr
_refine_ls_number_constraints 152
_refine_ls_number_parameters 236
_refine_ls_number_reflns 11125
_refine_ls_number_restraints 0
_refine_ls_R_factor_all 0.0280
_refine_ls_R_factor_gt 0.0267
_refine_ls_shift/su_max 0.0052
_refine_ls_shift/su_mean 0.0003
_refine_ls_structure_factor_coef F
_refine_ls_weighting_details w=1/(\s^2^(F)+0.0001F^2^)
_refine_ls_weighting_scheme sigma
_refine_ls_wR_factor_gt 0.0399
_refine_ls_wR_factor_ref 0.0400
_reflns_number_gt 10833
_reflns_number_total 11125
_reflns_threshold_expression I>3\s(I)
_cod_data_source_file yc5004.cif
_cod_data_source_block NSEM
_cod_depositor_comments
;
The following automatic conversions were performed:

data item '_diffrn_radiation_probe' value 'X-ray' was changed to
'x-ray' in accordance with the
/home/saulius/struct/COD-crude-data/automatic-downloads/DataCite-retrospective/IUCr/depositions/lib/dictionaries/cif_core.dic
dictionary named 'cif_core.dic' version 2.4.2 last updated on
2011-04-26.

Automatic conversion script
Id: cif_fix_values 7556 2019-12-06 15:28:31Z antanas 
;
_cod_original_sg_symbol_Hall 'P 2xab;2ybc;2zac'
_cod_database_code 1556745
_publcif_datablock.id {41f0a419-e27e-48b5-8992-071e663b2bfa}

loop_
_symmetry_equiv_pos_site_id
_symmetry_equiv_pos_as_xyz
1 x,y,z
2 -x+1/2,-y,z+1/2
3 -x,y+1/2,-z+1/2
4 x+1/2,-y+1/2,-z

loop_
_atom_site_label
_atom_site_type_symbol
_atom_site_fract_x
_atom_site_fract_y
_atom_site_fract_z
_atom_site_adp_type
_atom_site_U_iso_or_equiv
_atom_site_symmetry_multiplicity
_atom_site_occupancy
_atom_site_calc_flag
S1 S 0.31980(3) 0.13191(2) 0.966480(8) Uani 0.01959(6) 4 1 d
S2 S 0.42766(4) -0.18580(2) 1.013392(7) Uani 0.01960(6) 4 1 d
Si1 Si 0.62095(3) 0.36183(2) 0.852907(7) Uani 0.01126(6) 4 1 d
Si2 Si 0.58464(3) -0.26250(2) 1.167524(7) Uani 0.01138(6) 4 1 d
C1 C 0.51165(12) 0.05694(8) 0.98191(3) Uani 0.0137(2) 4 1 d
C2 C 0.65741(12) 0.08312(8) 0.96038(3) Uani 0.0156(2) 4 1 d
C3 C 0.66058(11) 0.16972(8) 0.92544(3) Uani 0.0149(2) 4 1 d
C4 C 0.65625(11) 0.24438(8) 0.89564(3) Uani 0.0150(2) 4 1 d
C5 C 0.57399(15) 0.51746(9) 0.87892(3) Uani 0.0210(2) 4 1 d
C6 C 0.81656(12) 0.37560(9) 0.81894(3) Uani 0.0198(2) 4 1 d
C7 C 0.43273(12) 0.30347(8) 0.82011(3) Uani 0.0149(2) 4 1 d
C8 C 0.27671(13) 0.28141(10) 0.84927(4) Uani 0.0238(3) 4 1 d
C9 C 0.47868(15) 0.17811(10) 0.79778(4) Uani 0.0246(3) 4 1 d
C10 C 0.38554(15) 0.40383(10) 0.78635(4) Uani 0.0267(3) 4 1 d
C11 C 0.15980(13) 0.07253(10) 1.00315(3) Uani 0.0217(3) 4 1 d
C12 C 0.51395(11) -0.03211(8) 1.01867(3) Uani 0.0132(2) 4 1 d
C13 C 0.57667(13) 0.00640(8) 1.05691(3) Uani 0.0150(2) 4 1 d
C14 C 0.58212(12) -0.07488(8) 1.09330(3) Uani 0.0140(2) 4 1 d
C15 C 0.58584(12) -0.14501(8) 1.12401(3) Uani 0.01438(19) 4 1 d
C16 C 0.81091(13) -0.31039(10) 1.17887(4) Uani 0.0228(3) 4 1 d
C17 C 0.48757(15) -0.18925(9) 1.21607(3) Uani 0.0217(3) 4 1 d
C18 C 0.45279(11) -0.40215(7) 1.14844(3) Uani 0.0134(2) 4 1 d
C19 C 0.53857(13) -0.46278(9) 1.10924(3) Uani 0.0197(2) 4 1 d
C20 C 0.27156(12) -0.35929(10) 1.13670(4) Uani 0.0243(3) 4 1 d
C21 C 0.44214(14) -0.50147(9) 1.18440(3) Uani 0.0223(3) 4 1 d
C22 C 0.42036(16) -0.20946(10) 0.95631(3) Uani 0.0237(3) 4 1 d
H2 H 0.762168 0.042114 0.968871 Uiso 0.0187 4 1 d
H13 H 0.619086 0.091762 1.0596 Uiso 0.018 4 1 d
H51 H 0.560229 0.581693 0.857371 Uiso 0.0252 4 1 d
H52 H 0.470165 0.510688 0.895325 Uiso 0.0252 4 1 d
H53 H 0.667379 0.540164 0.897454 Uiso 0.0252 4 1 d
H61 H 0.789393 0.42229 0.793441 Uiso 0.0237 4 1 d
H62 H 0.904823 0.419436 0.834508 Uiso 0.0237 4 1 d
H63 H 0.856308 0.292157 0.811361 Uiso 0.0237 4 1 d
H161 H 0.811641 -0.378246 1.199413 Uiso 0.0273 4 1 d
H162 H 0.864564 -0.338637 1.152913 Uiso 0.0273 4 1 d
H163 H 0.872941 -0.238937 1.190129 Uiso 0.0273 4 1 d
H171 H 0.470166 -0.253531 1.237433 Uiso 0.026 4 1 d
H172 H 0.563276 -0.124994 1.227042 Uiso 0.026 4 1 d
H173 H 0.379227 -0.15146 1.208749 Uiso 0.026 4 1 d
H81 H 0.237255 0.361474 0.860279 Uiso 0.0285 4 1 d
H82 H 0.186324 0.241879 0.833161 Uiso 0.0285 4 1 d
H83 H 0.30906 0.22708 0.872592 Uiso 0.0285 4 1 d
H91 H 0.512649 0.116444 0.818784 Uiso 0.0295 4 1 d
H92 H 0.380463 0.147189 0.782405 Uiso 0.0295 4 1 d
H93 H 0.571674 0.192246 0.778193 Uiso 0.0295 4 1 d
H101 H 0.364474 0.483854 0.800171 Uiso 0.0321 4 1 d
H102 H 0.478628 0.412947 0.76645 Uiso 0.0321 4 1 d
H103 H 0.28406 0.377381 0.771349 Uiso 0.0321 4 1 d
H191 H 0.652662 -0.48963 1.116601 Uiso 0.0236 4 1 d
H192 H 0.472625 -0.535 1.100119 Uiso 0.0236 4 1 d
H193 H 0.544073 -0.401631 1.086486 Uiso 0.0236 4 1 d
H201 H 0.217415 -0.322156 1.16129 Uiso 0.0292 4 1 d
H202 H 0.277349 -0.297454 1.114156 Uiso 0.0292 4 1 d
H203 H 0.205911 -0.431296 1.127256 Uiso 0.0292 4 1 d
H211 H 0.556005 -0.52461 1.19325 Uiso 0.0268 4 1 d
H212 H 0.38075 -0.466276 1.208248 Uiso 0.0268 4 1 d
H213 H 0.383 -0.575577 1.174157 Uiso 0.0268 4 1 d
H111 H 0.054953 0.119323 0.999468 Uiso 0.0261 4 1 d
H112 H 0.139313 -0.015933 0.997516 Uiso 0.0261 4 1 d
H113 H 0.200019 0.082599 1.031971 Uiso 0.0261 4 1 d
H221 H 0.348167 -0.280987 0.949901 Uiso 0.0285 4 1 d
H222 H 0.374774 -0.134702 0.942833 Uiso 0.0285 4 1 d
H223 H 0.534249 -0.225307 0.945816 Uiso 0.0285 4 1 d

loop_
_atom_site_aniso_label
_atom_site_aniso_type_symbol
_atom_site_aniso_U_11
_atom_site_aniso_U_22
_atom_site_aniso_U_33
_atom_site_aniso_U_12
_atom_site_aniso_U_13
_atom_site_aniso_U_23
S1 S 0.01709(9) 0.02357(11) 0.01810(11) 0.00327(8) -0.00015(8) 0.00759(8)
S2 S 0.03032(12) 0.01448(9) 0.01399(10) -0.00688(9) -0.00140(9) 0.00100(7)
Si1 Si 0.01318(10) 0.00958(9) 0.01102(10) 0.00007(7) -0.00039(8) 0.00175(8)
Si2 Si 0.01431(10) 0.01065(9) 0.00919(10) 0.00030(8) -0.00048(8) 0.00210(7)
C1 C 0.0176(4) 0.0137(3) 0.0099(4) -0.0009(3) -0.0020(3) 0.0016(3)
C2 C 0.0169(4) 0.0168(4) 0.0131(4) 0.0005(3) -0.0004(3) 0.0052(3)
C3 C 0.0148(3) 0.0173(3) 0.0125(4) 0.0001(3) 0.0002(3) 0.0027(3)
C4 C 0.0159(4) 0.0152(3) 0.0137(4) 0.0006(3) -0.0002(3) 0.0012(3)
C5 C 0.0248(4) 0.0150(4) 0.0233(5) 0.0021(3) -0.0049(4) -0.0041(3)
C6 C 0.0196(4) 0.0187(4) 0.0210(4) -0.0022(3) 0.0036(3) 0.0047(3)
C7 C 0.0169(4) 0.0120(3) 0.0159(4) 0.0008(3) -0.0039(3) 0.0000(3)
C8 C 0.0149(4) 0.0263(4) 0.0301(5) -0.0034(3) -0.0017(4) -0.0008(4)
C9 C 0.0280(5) 0.0192(4) 0.0266(5) 0.0025(4) -0.0054(4) -0.0087(4)
C10 C 0.0303(5) 0.0252(5) 0.0248(5) 0.0013(4) -0.0134(4) 0.0062(4)
C11 C 0.0190(4) 0.0255(4) 0.0207(5) 0.0012(4) 0.0038(3) -0.0009(3)
C12 C 0.0151(3) 0.0131(3) 0.0114(4) -0.0009(3) -0.0011(3) 0.0024(3)
C13 C 0.0202(4) 0.0133(3) 0.0116(4) -0.0031(3) -0.0027(3) 0.0026(3)
C14 C 0.0173(3) 0.0139(3) 0.0109(4) -0.0016(3) -0.0020(3) 0.0004(3)
C15 C 0.0181(3) 0.0130(3) 0.0121(4) -0.0014(3) -0.0004(3) 0.0006(3)
C16 C 0.0165(4) 0.0246(4) 0.0272(5) 0.0001(3) -0.0052(4) 0.0052(4)
C17 C 0.0346(5) 0.0179(4) 0.0125(4) 0.0003(4) 0.0022(4) -0.0003(3)
C18 C 0.0138(3) 0.0102(3) 0.0163(4) 0.0001(2) 0.0021(3) 0.0007(3)
C19 C 0.0241(4) 0.0169(4) 0.0180(4) -0.0016(3) 0.0037(3) -0.0049(3)
C20 C 0.0156(4) 0.0189(4) 0.0385(6) 0.0005(3) -0.0049(4) -0.0026(4)
C21 C 0.0287(5) 0.0143(4) 0.0239(5) -0.0016(3) 0.0082(4) 0.0047(3)
C22 C 0.0323(5) 0.0214(4) 0.0175(4) -0.0024(4) -0.0050(4) -0.0054(3)

loop_
_atom_type_symbol
_atom_type_scat_dispersion_real
_atom_type_scat_dispersion_imag
_atom_type_scat_source
C 0.0033 0.0016 'International Tables Vol C tables 4.2.6.8 and 6.1.1.1'
H 0.0000 0.0000 'International Tables Vol C tables 4.2.6.8 and 6.1.1.1'
S 0.1246 0.1234 'International Tables Vol C tables 4.2.6.8 and 6.1.1.1'
Si 0.0817 0.0704 'International Tables Vol C tables 4.2.6.8 and 6.1.1.1'

loop_
_geom_angle_atom_site_label_1
_geom_angle_atom_site_label_2
_geom_angle_atom_site_label_3
_geom_angle
C4 Si1 C5 107.56(4)
C4 Si1 C6 110.13(4)
C4 Si1 C7 106.96(4)
C5 Si1 C6 109.94(5)
C5 Si1 C7 111.69(4)
C6 Si1 C7 110.46(4)
C15 Si2 C16 108.50(5)
C15 Si2 C17 109.12(4)
C15 Si2 C18 106.95(4)
C16 Si2 C17 109.85(5)
C16 Si2 C18 111.31(4)
C17 Si2 C18 111.02(4)
S1 C1 C2 119.14(7)
S1 C1 C12 120.44(7)
C2 C1 C12 120.41(8)
C1 C2 C3 121.94(8)
C1 C2 H2 119.03
C3 C2 H2 119.03
C2 C3 C4 177.41(9)
Si1 C4 C3 172.52(8)
Si1 C5 H51 109.47
Si1 C5 H52 109.47
Si1 C5 H53 109.47
H51 C5 H52 109.47
H51 C5 H53 109.47
H52 C5 H53 109.47
Si1 C6 H61 109.47
Si1 C6 H62 109.47
Si1 C6 H63 109.47
H61 C6 H62 109.47
H61 C6 H63 109.47
H62 C6 H63 109.47
Si1 C7 C8 109.86(6)
Si1 C7 C9 110.18(7)
Si1 C7 C10 109.56(6)
C8 C7 C9 108.95(8)
C8 C7 C10 108.81(8)
C9 C7 C10 109.46(8)
C7 C8 H81 109.47
C7 C8 H82 109.47
C7 C8 H83 109.47
H81 C8 H82 109.47
H81 C8 H83 109.47
H82 C8 H83 109.47
C7 C9 H91 109.47
C7 C9 H92 109.47
C7 C9 H93 109.47
H91 C9 H92 109.47
H91 C9 H93 109.47
H92 C9 H93 109.47
C7 C10 H101 109.47
C7 C10 H102 109.47
C7 C10 H103 109.47
H101 C10 H102 109.47
H101 C10 H103 109.47
H102 C10 H103 109.47
H111 C11 H112 109.47
H111 C11 H113 109.47
H112 C11 H113 109.47
S2 C12 C1 120.20(6)
S2 C12 C13 119.73(7)
C1 C12 C13 120.02(8)
C12 C13 C14 122.49(8)
C12 C13 H13 118.76
C14 C13 H13 118.76
C13 C14 C15 179.31(9)
Si2 C15 C14 175.00(8)
Si2 C16 H161 109.47
Si2 C16 H162 109.47
Si2 C16 H163 109.47
H161 C16 H162 109.47
H161 C16 H163 109.47
H162 C16 H163 109.47
Si2 C17 H171 109.47
Si2 C17 H172 109.47
Si2 C17 H173 109.47
H171 C17 H172 109.47
H171 C17 H173 109.47
H172 C17 H173 109.47
Si2 C18 C19 109.81(6)
Si2 C18 C20 110.42(6)
Si2 C18 C21 109.06(6)
C19 C18 C20 109.44(8)
C19 C18 C21 109.00(7)
C20 C18 C21 109.08(8)
C18 C19 H191 109.47
C18 C19 H192 109.47
C18 C19 H193 109.47
H191 C19 H192 109.47
H191 C19 H193 109.47
H192 C19 H193 109.47
C18 C20 H201 109.47
C18 C20 H202 109.47
C18 C20 H203 109.47
H201 C20 H202 109.47
H201 C20 H203 109.47
H202 C20 H203 109.47
C18 C21 H211 109.47
C18 C21 H212 109.47
C18 C21 H213 109.47
H211 C21 H212 109.47
H211 C21 H213 109.47
H212 C21 H213 109.47
H221 C22 H222 109.47
H221 C22 H223 109.47
H222 C22 H223 109.47

loop_
_geom_bond_atom_site_label_1
_geom_bond_atom_site_label_2
_geom_bond_distance
S1 C1 1.7564(9)
S2 C12 1.7578(9)
Si1 C4 1.8401(9)
Si1 C5 1.8636(10)
Si1 C6 1.8623(10)
Si1 C7 1.8909(9)
Si2 C15 1.8379(9)
Si2 C16 1.8662(11)
Si2 C17 1.8624(10)
Si2 C18 1.8883(8)
C1 C2 1.3479(13)
C1 C12 1.4828(12)
C2 C3 1.4225(12)
C2 H2 0.96
C3 C4 1.2190(12)
C5 H51 0.96
C5 H52 0.96
C5 H53 0.96
C6 H61 0.96
C6 H62 0.96
C6 H63 0.96
C7 C8 1.5364(14)
C7 C9 1.5338(13)
C7 C10 1.5372(14)
C8 H81 0.96
C8 H82 0.96
C8 H83 0.96
C9 H91 0.96
C9 H92 0.96
C9 H93 0.96
C10 H101 0.96
C10 H102 0.96
C10 H103 0.96
C11 H111 0.96
C11 H112 0.96
C11 H113 0.96
C12 C13 1.3536(12)
C13 C14 1.4237(12)
C13 H13 0.96
C14 C15 1.2111(12)
C16 H161 0.96
C16 H162 0.96
C16 H163 0.96
C17 H171 0.96
C17 H172 0.96
C17 H173 0.96
C18 C19 1.5345(13)
C18 C20 1.5259(13)
C18 C21 1.5369(13)
C19 H191 0.96
C19 H192 0.96
C19 H193 0.96
C20 H201 0.96
C20 H202 0.96
C20 H203 0.96
C21 H211 0.96
C21 H212 0.96
C21 H213 0.96
C22 H221 0.96
C22 H222 0.96
C22 H223 0.96

loop_
_jana_cell_twin_matrix_id
_jana_cell_twin_volume_fraction
_jana_cell_twin_matrix_1_1
_jana_cell_twin_matrix_1_2
_jana_cell_twin_matrix_1_3
_jana_cell_twin_matrix_2_1
_jana_cell_twin_matrix_2_2
_jana_cell_twin_matrix_2_3
_jana_cell_twin_matrix_3_1
_jana_cell_twin_matrix_3_2
_jana_cell_twin_matrix_3_3
1 0.97(3) 1 0 0 0 1 0 0 0 1
2 0.03(3) -1 0 0 0 -1 0 0 0 -1
